data_8000199
loop_
_publ_author_name
'Fang, Xinxiu'
'Wang, Yan'
'Wang, Dan'
'Zhao, Guiyan'
'Zhang, Wenwen'
'Ren, Aimin'
'Wang, Haiyu'
'Xu, Jingwei'
'Gao, Bing-Rong'
'Yang, Wei'

_publ_section_title
;
 Synthesized Blue Fluorescent Protein Analogue with Tunable Colors from
 Excited-State Intramolecular Proton Transfer through an
 N--H&#x00B7;&#x00B7;&#x00B7;N Hydrogen Bond
;
_journal_issue 1
_journal_name_full 'The Journal of Physical Chemistry Letters'
_journal_page_first 92
_journal_paper_doi 10.1021/jz402280w
_journal_volume 5
_journal_year 2014
_chemical_formula_sum 'C14 H12 N4 O'
_chemical_formula_weight 252.28
_space_group_IT_number 2
_symmetry_cell_setting triclinic
_symmetry_space_group_name_Hall '-P 1'
_symmetry_space_group_name_H-M 'P -1'
_atom_sites_solution_hydrogens geom
_atom_sites_solution_primary direct
_atom_sites_solution_secondary difmap
_audit_creation_method SHELXL-97
_cell_angle_alpha 99.619(2)
_cell_angle_beta 109.189(2)
_cell_angle_gamma 109.599(2)
_cell_formula_units_Z 2
_cell_length_a 7.5326(11)
_cell_length_b 9.6002(13)
_cell_length_c 10.1649(14)
_cell_measurement_reflns_used 1058
_cell_measurement_temperature 190(2)
_cell_measurement_theta_max 24.93
_cell_measurement_theta_min 2.23
_cell_volume 621.42(15)
_computing_cell_refinement 'Bruker SMART'
_computing_data_collection 'Bruker SMART'
_computing_data_reduction 'Bruker SAINT'
_computing_molecular_graphics 'Bruker SHELXTL'
_computing_publication_material 'Bruker SHELXTL'
_computing_structure_refinement 'SHELXL-97 (Sheldrick, 1997)'
_computing_structure_solution 'SHELXS-97 (Sheldrick, 1990)'
_diffrn_ambient_temperature 190(2)
_diffrn_measured_fraction_theta_full 0.977
_diffrn_measured_fraction_theta_max 0.977
_diffrn_measurement_device_type 'Bruker APEX CCD area detector'
_diffrn_measurement_method 'phi and omega scans'
_diffrn_radiation_monochromator graphite
_diffrn_radiation_source 'fine-focus sealed tube'
_diffrn_radiation_type MoK\a
_diffrn_radiation_wavelength 0.71073
_diffrn_reflns_av_R_equivalents 0.0137
_diffrn_reflns_av_sigmaI/netI 0.0282
_diffrn_reflns_limit_h_max 8
_diffrn_reflns_limit_h_min -9
_diffrn_reflns_limit_k_max 10
_diffrn_reflns_limit_k_min -11
_diffrn_reflns_limit_l_max 11
_diffrn_reflns_limit_l_min -12
_diffrn_reflns_number 3355
_diffrn_reflns_theta_full 25.95
_diffrn_reflns_theta_max 25.95
_diffrn_reflns_theta_min 2.23
_exptl_absorpt_coefficient_mu 0.090
_exptl_absorpt_correction_T_max 0.9884
_exptl_absorpt_correction_T_min 0.9666
_exptl_absorpt_correction_type multi-scan
_exptl_absorpt_process_details SADABS
_exptl_crystal_density_diffrn 1.348
_exptl_crystal_density_method 'not measured'
_exptl_crystal_F_000 264
_exptl_crystal_size_max 0.38
_exptl_crystal_size_mid 0.24
_exptl_crystal_size_min 0.13
_refine_diff_density_max 0.159
_refine_diff_density_min -0.233
_refine_diff_density_rms 0.043
_refine_ls_extinction_method none
_refine_ls_goodness_of_fit_ref 1.047
_refine_ls_hydrogen_treatment constr
_refine_ls_matrix_type full
_refine_ls_number_parameters 173
_refine_ls_number_reflns 2383
_refine_ls_number_restraints 0
_refine_ls_restrained_S_all 1.047
_refine_ls_R_factor_all 0.0671
_refine_ls_R_factor_gt 0.0505
_refine_ls_shift/su_max 0.000
_refine_ls_shift/su_mean 0.000
_refine_ls_structure_factor_coef Fsqd
_refine_ls_weighting_details 'calc w=1/[\s^2^(Fo^2^)+(0.0597P)^2^+0.1342P] where P=(Fo^2^+2Fc^2^)/3'
_refine_ls_weighting_scheme calc
_refine_ls_wR_factor_gt 0.1176
_refine_ls_wR_factor_ref 0.1298
_reflns_number_gt 1858
_reflns_number_total 2383
_reflns_threshold_expression >2sigma(I)
_cod_data_source_file jz402280w_si_002.cif
_cod_data_source_block w122
_cod_depositor_comments
;
The following automatic conversions were performed:

'_symmetry_cell_setting' value 'Triclinic' changed to 'triclinic'
according to
/usr/data/users/saulius/automatic-downloads/current/ACS/lib/dictionaries/cif_core.dic
dictionary named 'cif_core.dic' version 2.4.2 from 2011-04-26.

Automatic conversion script
Id: cif_fix_values 2281 2013-09-26 08:29:07Z andrius 
;
_cod_original_sg_symbol_H-M P-1
_cod_database_code 8000199

loop_
_symmetry_equiv_pos_as_xyz
'x, y, z'
'-x, -y, -z'

loop_
_atom_site_label
_atom_site_type_symbol
_atom_site_fract_x
_atom_site_fract_y
_atom_site_fract_z
_atom_site_U_iso_or_equiv
_atom_site_adp_type
_atom_site_occupancy
_atom_site_symmetry_multiplicity
_atom_site_calc_flag
_atom_site_refinement_flags
N1 N 0.3326(2) 0.63668(19) 0.66199(18) 0.0485(4) Uani 1 1 d .
H1A H 0.2871 0.6630 0.5828 0.058 Uiso 1 1 calc R
N2 N 0.5359(3) 0.5829(2) 0.83969(18) 0.0518(4) Uani 1 1 d .
N3 N 0.7464(2) 0.80719(19) 0.37741(17) 0.0463(4) Uani 1 1 d .
N4 N 0.4905(2) 0.73305(19) 0.45507(17) 0.0466(4) Uani 1 1 d .
O1 O 0.9969(2) 0.75651(18) 0.54071(17) 0.0622(4) Uani 1 1 d .
C1 C 0.2325(3) 0.5991(3) 0.7484(2) 0.0574(6) Uani 1 1 d .
H1 H 0.1004 0.5961 0.7358 0.069 Uiso 1 1 calc R
C2 C 0.3590(3) 0.5666(3) 0.8567(2) 0.0561(6) Uani 1 1 d .
H2 H 0.3282 0.5365 0.9338 0.067 Uiso 1 1 calc R
C3 C 0.5156(3) 0.6264(2) 0.7197(2) 0.0435(4) Uani 1 1 d .
C4 C 0.6712(3) 0.6641(2) 0.6638(2) 0.0460(5) Uani 1 1 d .
H4A H 0.7938 0.6527 0.7142 0.055 Uiso 1 1 calc R
C5 C 0.6600(3) 0.7139(2) 0.5466(2) 0.0441(5) Uani 1 1 d .
C6 C 0.8270(3) 0.7587(2) 0.4951(2) 0.0466(5) Uani 1 1 d .
C7 C 0.5459(3) 0.7863(2) 0.3589(2) 0.0442(5) Uani 1 1 d .
C8 C 0.8462(3) 0.8426(3) 0.2787(2) 0.0587(6) Uani 1 1 d .
H8A H 0.8920 0.9536 0.2884 0.088 Uiso 1 1 calc R
H8B H 0.7476 0.7810 0.1774 0.088 Uiso 1 1 calc R
H8C H 0.9661 0.8169 0.3039 0.088 Uiso 1 1 calc R
C9 C 0.4102(3) 0.8205(2) 0.2395(2) 0.0443(5) Uani 1 1 d .
C10 C 0.4805(3) 0.9578(3) 0.2063(2) 0.0577(6) Uani 1 1 d .
H10 H 0.6205 1.0317 0.2595 0.069 Uiso 1 1 calc R
C11 C 0.3458(4) 0.9865(3) 0.0957(3) 0.0628(6) Uani 1 1 d .
H11 H 0.3929 1.0810 0.0738 0.075 Uiso 1 1 calc R
C12 C 0.1438(4) 0.8785(3) 0.0170(2) 0.0594(6) Uani 1 1 d .
H12 H 0.0529 0.8982 -0.0602 0.071 Uiso 1 1 calc R
C13 C 0.0725(3) 0.7423(3) 0.0494(2) 0.0583(6) Uani 1 1 d .
H13 H -0.0673 0.6684 -0.0048 0.070 Uiso 1 1 calc R
C14 C 0.2055(3) 0.7140(3) 0.1611(2) 0.0522(5) Uani 1 1 d .
H14 H 0.1563 0.6207 0.1845 0.063 Uiso 1 1 calc R

loop_
_atom_site_aniso_label
_atom_site_aniso_U_11
_atom_site_aniso_U_22
_atom_site_aniso_U_33
_atom_site_aniso_U_23
_atom_site_aniso_U_13
_atom_site_aniso_U_12
N1 0.0482(9) 0.0588(10) 0.0447(9) 0.0245(8) 0.0169(8) 0.0279(8)
N2 0.0547(10) 0.0622(11) 0.0474(10) 0.0271(9) 0.0208(8) 0.0304(9)
N3 0.0435(9) 0.0542(10) 0.0461(9) 0.0211(8) 0.0194(7) 0.0225(8)
N4 0.0447(9) 0.0578(10) 0.0420(9) 0.0203(8) 0.0174(7) 0.0252(8)
O1 0.0445(8) 0.0808(11) 0.0670(10) 0.0305(8) 0.0197(7) 0.0328(8)
C1 0.0513(12) 0.0698(15) 0.0640(14) 0.0300(12) 0.0290(11) 0.0308(11)
C2 0.0609(13) 0.0646(14) 0.0562(13) 0.0306(11) 0.0297(11) 0.0306(11)
C3 0.0468(10) 0.0463(11) 0.0396(10) 0.0169(8) 0.0139(8) 0.0239(9)
C4 0.0435(10) 0.0537(12) 0.0407(10) 0.0165(9) 0.0116(8) 0.0251(9)
C5 0.0415(10) 0.0498(11) 0.0412(10) 0.0154(9) 0.0137(8) 0.0220(9)
C6 0.0423(10) 0.0504(11) 0.0450(11) 0.0144(9) 0.0141(9) 0.0212(9)
C7 0.0444(10) 0.0453(11) 0.0422(11) 0.0144(9) 0.0157(9) 0.0199(9)
C8 0.0588(13) 0.0670(14) 0.0604(14) 0.0264(11) 0.0329(11) 0.0271(11)
C9 0.0481(11) 0.0519(12) 0.0398(10) 0.0175(9) 0.0191(9) 0.0263(9)
C10 0.0598(13) 0.0522(12) 0.0560(13) 0.0204(10) 0.0165(11) 0.0233(11)
C11 0.0807(17) 0.0567(14) 0.0578(13) 0.0274(11) 0.0236(12) 0.0370(13)
C12 0.0666(14) 0.0779(16) 0.0460(12) 0.0238(11) 0.0182(11) 0.0472(13)
C13 0.0462(12) 0.0788(16) 0.0502(12) 0.0218(11) 0.0169(10) 0.0288(11)
C14 0.0472(11) 0.0641(13) 0.0523(12) 0.0265(10) 0.0238(10) 0.0243(10)

loop_
_atom_type_symbol
_atom_type_description
_atom_type_scat_dispersion_real
_atom_type_scat_dispersion_imag
_atom_type_scat_source
C C 0.0033 0.0016 'International Tables Vol C Tables 4.2.6.8 and 6.1.1.4'
H H 0.0000 0.0000 'International Tables Vol C Tables 4.2.6.8 and 6.1.1.4'
N N 0.0061 0.0033 'International Tables Vol C Tables 4.2.6.8 and 6.1.1.4'
O O 0.0106 0.0060 'International Tables Vol C Tables 4.2.6.8 and 6.1.1.4'

loop_
_geom_angle_atom_site_label_1
_geom_angle_atom_site_label_2
_geom_angle_atom_site_label_3
_geom_angle
C3 N1 C1 107.44(16)
C3 N1 H1A 126.3
C1 N1 H1A 126.3
C3 N2 C2 104.80(16)
C6 N3 C7 107.64(15)
C6 N3 C8 122.89(16)
C7 N3 C8 128.43(16)
C7 N4 C5 105.68(15)
N1 C1 C2 106.05(18)
N1 C1 H1 127.0
C2 C1 H1 127.0
C1 C2 N2 110.73(18)
C1 C2 H2 124.6
N2 C2 H2 124.6
N2 C3 N1 110.97(17)
N2 C3 C4 124.24(17)
N1 C3 C4 124.73(17)
C5 C4 C3 126.10(17)
C5 C4 H4A 116.9
C3 C4 H4A 116.9
C4 C5 N4 125.73(17)
C4 C5 C6 124.99(17)
N4 C5 C6 109.28(15)
O1 C6 N3 125.94(19)
O1 C6 C5 130.72(18)
N3 C6 C5 103.34(15)
N4 C7 N3 114.01(16)
N4 C7 C9 123.44(17)
N3 C7 C9 122.54(17)
N3 C8 H8A 109.5
N3 C8 H8B 109.5
H8A C8 H8B 109.5
N3 C8 H8C 109.5
H8A C8 H8C 109.5
H8B C8 H8C 109.5
C10 C9 C14 119.48(18)
C10 C9 C7 121.81(18)
C14 C9 C7 118.69(17)
C11 C10 C9 119.7(2)
C11 C10 H10 120.2
C9 C10 H10 120.2
C10 C11 C12 120.3(2)
C10 C11 H11 119.9
C12 C11 H11 119.9
C13 C12 C11 120.46(19)
C13 C12 H12 119.8
C11 C12 H12 119.8
C12 C13 C14 119.5(2)
C12 C13 H13 120.2
C14 C13 H13 120.2
C13 C14 C9 120.6(2)
C13 C14 H14 119.7
C9 C14 H14 119.7

loop_
_geom_bond_atom_site_label_1
_geom_bond_atom_site_label_2
_geom_bond_distance
N1 C3 1.354(2)
N1 C1 1.352(3)
N1 H1A 0.8800
N2 C3 1.332(2)
N2 C2 1.360(3)
N3 C6 1.384(2)
N3 C7 1.398(2)
N3 C8 1.458(2)
N4 C7 1.297(2)
N4 C5 1.401(2)
O1 C6 1.219(2)
C1 C2 1.358(3)
C1 H1 0.9500
C2 H2 0.9500
C3 C4 1.432(3)
C4 C5 1.344(3)
C4 H4A 0.9500
C5 C6 1.479(3)
C7 C9 1.473(3)
C8 H8A 0.9800
C8 H8B 0.9800
C8 H8C 0.9800
C9 C10 1.389(3)
C9 C14 1.386(3)
C10 C11 1.382(3)
C10 H10 0.9500
C11 C12 1.376(3)
C11 H11 0.9500
C12 C13 1.377(3)
C12 H12 0.9500
C13 C14 1.381(3)
C13 H13 0.9500
C14 H14 0.9500
